data_4114268
loop_
_publ_author_name
'Akira Tsuboyama'
'Hironobu Iwawaki'
'Manabu Furugori'
'Taihei Mukaide'
'Jun Kamatani'
'Satoshi Igawa'
'Takashi Moriyama'
'Seishi Miura'
'Takao Takiguchi'
'Shinjiro Okada'
'Mikio Hoshino'
'Kazunori Ueno'

_publ_section_title
;
 Homoleptic Cyclometalated Iridium Complexes with Highly Efficient Red
 Phosphorescence and Application to Organic Light-Emitting Diode
;
_journal_name_full 'Journal of the American Chemical Society'
_journal_page_first 12971
_journal_page_last 12979
_journal_paper_doi 10.1021/ja034732d
_journal_volume 125
_journal_year 2003
_chemical_formula_moiety 'C45 H30 Ir N3 '
_chemical_formula_sum 'C45 H30 Ir N3'
_chemical_formula_weight 804.97
_space_group_IT_number 165
_symmetry_cell_setting trigonal
_symmetry_Int_Tables_number 165
_symmetry_space_group_name_Hall '-P 3 2"c'
_symmetry_space_group_name_H-M 'P -3 c 1'
_cell_angle_alpha 90
_cell_angle_beta 90
_cell_angle_gamma 120
_cell_formula_units_Z 4
_cell_length_a 16.4781(7)
_cell_length_b 16.4781(7)
_cell_length_c 15.9151(8)
_cell_measurement_reflns_used 17216
_cell_measurement_temperature 93.1
_cell_measurement_theta_max 30.0
_cell_measurement_theta_min 1.4
_cell_volume 3742.4(3)
_computing_cell_refinement PROCESS-AUTO
_computing_data_collection PROCESS-AUTO
_computing_data_reduction CrystalStructure
_computing_publication_material 'CrystalStructure Ver. 3.00'
_computing_structure_refinement CRYSTALS
_computing_structure_solution SIR88
_diffrn_detector_area_resol_mean 10.00
_diffrn_measured_fraction_theta_full 0.9714
_diffrn_measured_fraction_theta_max 0.9716
_diffrn_measurement_device_type 'Rigaku RAXIS-RAPID'
_diffrn_measurement_method \w
_diffrn_radiation_type 'Mo K\a'
_diffrn_radiation_wavelength 0.7107
_diffrn_reflns_av_R_equivalents 0.177
_diffrn_reflns_limit_h_max 20
_diffrn_reflns_limit_h_min 0
_diffrn_reflns_limit_k_max 20
_diffrn_reflns_limit_k_min 0
_diffrn_reflns_limit_l_max 22
_diffrn_reflns_limit_l_min 0
_diffrn_reflns_number 3890
_diffrn_reflns_theta_full 30.00
_diffrn_reflns_theta_max 30.03
_exptl_absorpt_coefficient_mu 3.611
_exptl_absorpt_correction_T_max 0.835
_exptl_absorpt_correction_T_min 0.761
_exptl_absorpt_correction_type multi-scan
_exptl_absorpt_process_details
;
    Higashi, T. (1995). Program for Absorption Correction.
    Rigaku Corporation, Tokyo, Japan.
;
_exptl_crystal_colour red
_exptl_crystal_density_diffrn 1.429
_exptl_crystal_description block
_exptl_crystal_F_000 1592.00
_exptl_crystal_size_max 0.20
_exptl_crystal_size_mid 0.05
_exptl_crystal_size_min 0.05
_refine_diff_density_max 2.38
_refine_diff_density_min -2.75
_refine_ls_extinction_method none
_refine_ls_goodness_of_fit_ref 1.037
_refine_ls_hydrogen_treatment refall
_refine_ls_number_parameters 158
_refine_ls_number_reflns 3650
_refine_ls_R_factor_gt 0.0310
_refine_ls_shift/su_max 0.0000
_refine_ls_structure_factor_coef Fsqd
_refine_ls_weighting_details 'w = 1/[0.0010Fo^2^ + 0.2000\s^2^(Fo) + 0.0000]/(4Fo^2^)'
_refine_ls_weighting_scheme calc
_refine_ls_wR_factor_ref 0.1240
_reflns_number_gt 1676
_reflns_number_total 3557
_reflns_threshold_expression F^2^>2.0\s(F^2^)
_cod_data_source_file ja034732dsi20030714_084131.cif
_cod_data_source_block '_Ir(PiQ)3'
_cod_original_formula_sum 'C45 H30 Ir N3 '
_cod_database_code 4114268

loop_
_symmetry_equiv_pos_as_xyz
x,y,z
-x,-y,-z
-y,x-y,z
y,-x+y,-z
-x+y,-x,z
x-y,x,-z
-x+y,y,z+1/2
x-y,-y,-z+1/2
x,x-y,z+1/2
-x,-x+y,-z+1/2
-y,-x,z+1/2
y,x,-z+1/2

loop_
_atom_site_label
_atom_site_type_symbol
_atom_site_fract_x
_atom_site_fract_y
_atom_site_fract_z
_atom_site_U_iso_or_equiv
_atom_site_adp_type
_atom_site_occupancy
_atom_site_symmetry_multiplicity
_atom_site_calc_flag
Ir1 Ir 0.6667 0.3333 0.38699(2) 0.01405(6) Uani 1.00 1 d
N1 N 0.6162(4) 0.2081(3) 0.4593(3) 0.016(1) Uani 1.00 1 d
C1 C 0.5589(4) 0.1861(4) 0.5284(4) 0.018(1) Uani 1.00 1 d
C2 C 0.5388(4) 0.1127(4) 0.5793(4) 0.019(1) Uani 1.00 1 d
C3 C 0.5867(4) 0.0615(5) 0.5672(4) 0.022(2) Uani 1.00 1 d
C4 C 0.5773(5) -0.0095(5) 0.6248(4) 0.025(2) Uani 1.00 1 d
C5 C 0.6304(5) -0.0508(5) 0.6155(4) 0.031(2) Uani 1.00 1 d
C6 C 0.6963(5) -0.0234(5) 0.5511(5) 0.028(2) Uani 1.00 1 d
C7 C 0.7062(5) 0.0439(5) 0.4929(4) 0.024(2) Uani 1.00 1 d
C8 C 0.6480(4) 0.0847(4) 0.4976(4) 0.021(1) Uani 1.00 1 d
C9 C 0.6527(4) 0.1541(4) 0.4389(4) 0.018(1) Uani 1.00 1 d
C10 C 0.7001(4) 0.1773(4) 0.3560(4) 0.018(1) Uani 1.00 1 d
C11 C 0.7189(4) 0.1154(4) 0.3105(4) 0.019(1) Uani 1.00 1 d
C12 C 0.7640(5) 0.1433(5) 0.2334(4) 0.021(2) Uani 1.00 1 d
C13 C 0.7895(5) 0.2306(5) 0.2007(3) 0.020(2) Uani 1.00 1 d
C14 C 0.7650(4) 0.2898(4) 0.2428(4) 0.018(1) Uani 1.00 1 d
C15 C 0.7178(5) 0.2643(5) 0.3219(4) 0.020(2) Uani 1.00 1 d
H1 H 0.5330(4) 0.2247(4) 0.5414(4) 0.021(2) Uiso 1.00 1 c
H2 H 0.4932(4) 0.0953(4) 0.6224(4) 0.020(2) Uiso 1.00 1 c
H3 H 0.5339(5) -0.0276(5) 0.6698(4) 0.029(2) Uiso 1.00 1 c
H4 H 0.6222(5) -0.0987(5) 0.6536(4) 0.035(2) Uiso 1.00 1 c
H5 H 0.7350(5) -0.0508(5) 0.5472(5) 0.036(2) Uiso 1.00 1 c
H6 H 0.7518(5) 0.0628(5) 0.4496(4) 0.029(2) Uiso 1.00 1 c
H7 H 0.7016(4) 0.0556(4) 0.3331(4) 0.022(2) Uiso 1.00 1 c
H8 H 0.7764(5) 0.1014(5) 0.2025(4) 0.026(2) Uiso 1.00 1 c
H9 H 0.8252(5) 0.2514(5) 0.1504(3) 0.024(2) Uiso 1.00 1 c
H10 H 0.7788(4) 0.3479(4) 0.2182(4) 0.021(2) Uiso 1.00 1 c

loop_
_atom_site_aniso_label
_atom_site_aniso_U_11
_atom_site_aniso_U_22
_atom_site_aniso_U_33
_atom_site_aniso_U_12
_atom_site_aniso_U_13
_atom_site_aniso_U_23
Ir1 0.0158(1) 0.0158(1) 0.0106(1) 0.00790(6) 0.0000 0.0000
N1 0.017(3) 0.016(2) 0.015(2) 0.009(2) -0.004(2) -0.006(2)
C1 0.019(3) 0.016(3) 0.016(3) 0.007(2) -0.002(2) -0.002(2)
C2 0.016(3) 0.019(3) 0.016(2) 0.005(2) 0.000(2) -0.001(2)
C3 0.016(3) 0.021(3) 0.024(3) 0.006(3) -0.001(3) 0.001(3)
C4 0.027(3) 0.024(3) 0.022(3) 0.011(3) 0.004(3) 0.004(3)
C5 0.034(4) 0.024(3) 0.029(3) 0.011(3) 0.001(3) 0.004(3)
C6 0.038(4) 0.023(3) 0.029(3) 0.019(3) -0.003(3) 0.003(3)
C7 0.022(3) 0.026(3) 0.024(3) 0.012(3) 0.001(3) 0.001(3)
C8 0.018(3) 0.017(3) 0.022(3) 0.003(2) -0.002(3) 0.004(3)
C9 0.020(3) 0.016(3) 0.017(3) 0.007(2) -0.004(2) 0.001(2)
C10 0.019(3) 0.020(3) 0.013(2) 0.008(3) 0.002(2) -0.000(2)
C11 0.020(3) 0.016(3) 0.018(3) 0.008(2) -0.003(2) -0.003(2)
C12 0.024(3) 0.024(3) 0.019(3) 0.014(3) 0.002(3) -0.005(3)
C13 0.021(4) 0.025(4) 0.014(2) 0.011(3) 0.002(3) 0.000(3)
C14 0.020(3) 0.021(3) 0.012(2) 0.010(2) -0.005(2) -0.002(2)
C15 0.020(4) 0.026(4) 0.019(2) 0.014(3) 0.000(3) 0.003(3)

loop_
_atom_type_symbol
_atom_type_description
_atom_type_scat_dispersion_real
_atom_type_scat_dispersion_imag
_atom_type_scat_source
C C 0.006 0.003
;
International Tables for Crystallography
(1992, Vol. C, Tables 4.2.6.8 and 6.1.1.4)
;
H H 0.000 0.000
;
International Tables for Crystallography
(1992, Vol. C, Table 6.1.1.4)
;
Ir Ir -1.703 8.390
;
International Tables for Crystallography
(1992, Vol. C, Tables 4.2.6.8 and 6.1.1.4)
;
N N 0.011 0.006
;
International Tables for Crystallography
(1992, Vol. C, Tables 4.2.6.8 and 6.1.1.4)
;

loop_
_geom_angle_atom_site_label_1
_geom_angle_atom_site_label_2
_geom_angle_atom_site_label_3
_geom_angle
_geom_angle_publ_flag
N1 Ir1 C15 78.6(2) yes
Ir1 N1 C1 124.8(4) yes
Ir1 N1 C9 115.1(4) yes
C1 N1 C9 119.7(5) yes
N1 C1 C2 123.0(6) yes
N1 C1 H1 118.5(8) no
C2 C1 H1 118.5(8) no
C1 C2 C3 119.1(6) yes
C1 C2 H2 120.4(8) no
C3 C2 H2 120.5(8) no
C2 C3 C4 122.1(6) yes
C2 C3 C8 118.5(6) yes
C4 C3 C8 119.4(6) yes
C3 C4 C5 120.5(6) yes
C3 C4 H3 119.7(9) no
C5 C4 H3 119.9(9) no
C4 C5 C6 120.6(7) yes
C4 C5 H4 119.3(1) no
C6 C5 H4 120.1(1) no
C5 C6 C7 120.7(7) yes
C5 C6 H5 119.5(1) no
C7 C6 H5 119.9(9) no
C6 C7 C8 120.3(6) yes
C6 C7 H6 120.2(9) no
C8 C7 H6 119.5(9) no
C3 C8 C7 118.2(6) yes
C3 C8 C9 117.8(6) yes
C7 C8 C9 123.9(6) yes
N1 C9 C8 120.2(5) yes
N1 C9 C10 113.5(5) yes
C8 C9 C10 126.2(6) yes
C9 C10 C11 123.5(6) yes
C9 C10 C15 114.5(5) yes
C11 C10 C15 121.8(5) yes
C10 C11 C12 119.5(6) yes
C10 C11 H7 119.7(8) no
C12 C11 H7 120.8(8) no
C11 C12 C13 120.7(6) yes
C11 C12 H8 119.5(8) no
C13 C12 H8 119.8(8) no
C12 C13 C14 120.1(5) yes
C12 C13 H9 120.3(9) no
C14 C13 H9 119.6(8) no
C13 C14 C15 121.4(6) yes
C13 C14 H10 119.8(8) no
C15 C14 H10 118.8(8) no
Ir1 C15 C10 116.2(4) yes
Ir1 C15 C14 127.5(5) yes
C10 C15 C14 116.1(5) yes

loop_
_geom_bond_atom_site_label_1
_geom_bond_atom_site_label_2
_geom_bond_distance
_geom_bond_publ_flag
Ir1 N1 2.135(5) yes
Ir1 C15 2.009(6) yes
N1 C1 1.374(8) yes
N1 C9 1.339(8) yes
C1 C2 1.353(8) yes
C1 H1 0.95(1) no
C2 C3 1.427(8) yes
C2 H2 0.950(8) no
C3 C4 1.433(9) yes
C3 C8 1.417(9) yes
C4 C5 1.358(9) yes
C4 H3 0.950(9) no
C5 C6 1.40(1) yes
C5 H4 0.95(1) no
C6 C7 1.389(9) yes
C6 H5 0.95(1) no
C7 C8 1.422(9) yes
C7 H6 0.950(9) no
C8 C9 1.449(8) yes
C9 C10 1.482(8) yes
C10 C11 1.405(8) yes
C10 C15 1.421(9) yes
C11 C12 1.387(8) yes
C11 H7 0.950(9) no
C12 C13 1.383(9) yes
C12 H8 0.95(1) no
C13 C14 1.400(8) yes
C13 H9 0.950(8) no
C14 C15 1.428(8) yes
C14 H10 0.95(1) no

loop_
_geom_contact_atom_site_label_1
_geom_contact_atom_site_label_2
_geom_contact_site_symmetry_2
_geom_contact_distance
_geom_contact_publ_flag
Ir1 N1 . 2.135(5) yes
Ir1 N1 3_655 2.135(5) yes
Ir1 N1 5_665 2.135(5) yes
Ir1 C1 . 3.129(6) yes
Ir1 C1 3_655 3.129(6) yes
Ir1 C1 5_665 3.129(6) yes
Ir1 C9 . 2.962(6) yes
Ir1 C9 3_655 2.963(6) yes
Ir1 C9 5_665 2.963(6) yes
Ir1 C10 . 2.929(6) yes
Ir1 C10 3_655 2.929(6) yes
Ir1 C10 5_665 2.929(6) yes
Ir1 C14 . 3.093(6) yes
Ir1 C14 3_655 3.093(6) yes
Ir1 C14 5_665 3.093(6) yes
Ir1 C15 . 2.009(6) yes
Ir1 C15 3_655 2.009(6) yes
Ir1 C15 5_665 2.009(6) yes
Ir1 H1 . 3.19(2) no
Ir1 H1 3_655 3.19(2) no
Ir1 H1 5_665 3.19(2) no
Ir1 H10 . 3.20(2) no
Ir1 H10 3_655 3.20(2) no
Ir1 H10 5_665 3.20(2) no
N1 C1 . 1.374(8) yes
N1 C1 3_655 3.216(8) yes
N1 C2 . 2.396(8) yes
N1 C3 . 2.801(8) yes
N1 C4 2_656 3.498(8) yes
N1 C8 . 2.418(8) yes
N1 C9 . 1.339(8) yes
N1 C10 . 2.361(8) yes
N1 C15 . 2.625(8) yes
N1 C15 5_665 2.999(8) yes
N1 H1 . 2.01(2) no
N1 H1 3_655 2.64(2) no
N1 H2 . 3.25(2) no
N1 H3 2_656 3.44(4) no
C1 C2 . 1.353(8) yes
C1 C3 . 2.396(9) yes
C1 C4 2_656 3.594(9) yes
C1 C8 . 2.764(9) yes
C1 C9 . 2.347(9) yes
C1 C9 5_665 3.536(9) yes
C1 H1 . 0.95(1) no
C1 H1 3_655 3.10(1) no
C1 H2 . 2.01(2) no
C1 H9 7_655 3.48(6) no
C1 H10 11_665 3.31(5) no
C2 C3 . 1.427(8) yes
C2 C3 2_656 3.466(8) yes
C2 C4 . 2.502(9) yes
C2 C8 . 2.444(9) yes
C2 C8 2_656 3.397(9) yes
C2 C9 . 2.776(8) yes
C2 H1 . 1.99(2) no
C2 H2 . 0.950(8) no
C2 H3 . 2.69(3) no
C2 H9 11_665 3.28(7) no
C2 H10 11_665 2.87(5) no
C3 C4 . 1.433(9) yes
C3 C5 . 2.42(1) yes
C3 C6 . 2.80(1) yes
C3 C7 . 2.44(1) yes
C3 C8 . 1.417(9) yes
C3 C8 2_656 3.536(9) yes
C3 C9 . 2.454(9) yes
C3 C13 11_665 3.496(9) yes
C3 H1 . 3.25(4) no
C3 H2 . 2.08(2) no
C3 H3 . 2.07(2) no
C3 H4 . 3.28(4) no
C3 H6 . 3.29(4) no
C3 H9 11_665 2.72(6) no
C3 H10 11_665 3.32(6) no
C4 C5 . 1.358(9) yes
C4 C6 . 2.39(1) yes
C4 C7 . 2.797(9) yes
C4 C8 . 2.461(9) yes
C4 C9 2_656 3.469(9) yes
C4 H2 . 2.70(3) no
C4 H3 . 0.950(9) no
C4 H3 8_556 3.360(9) no
C4 H4 . 2.00(3) no
C4 H5 . 3.24(4) no
C4 H9 11_665 2.96(7) no
C5 C6 . 1.40(1) yes
C5 C7 . 2.42(1) yes
C5 C8 . 2.818(9) yes
C5 C10 6_546 3.59(1) yes
C5 C15 6_546 3.59(1) yes
C5 H3 . 2.01(3) no
C5 H4 . 0.95(1) no
C5 H5 . 2.04(3) no
C5 H6 . 3.28(3) no
C5 H9 11_665 3.27(8) no
C6 C7 . 1.389(9) yes
C6 C8 . 2.438(9) yes
C6 H3 . 3.25(4) no
C6 H4 . 2.04(2) no
C6 H5 . 0.95(1) no
C6 H6 . 2.04(2) no
C6 H9 11_665 3.33(7) no
C7 C8 . 1.422(9) yes
C7 C9 . 2.533(9) yes
C7 C10 . 3.132(9) yes
C7 C11 . 3.102(9) yes
C7 H2 2_656 3.45(5) no
C7 H4 . 3.28(3) no
C7 H5 . 2.04(3) no
C7 H6 . 0.950(9) no
C7 H7 . 2.55(2) no
C7 H9 11_665 3.15(5) no
C8 C9 . 1.449(8) yes
C8 C10 . 2.614(8) yes
C8 C11 . 3.146(9) yes
C8 H1 3_655 3.28(5) no
C8 H2 . 3.31(3) no
C8 H2 2_656 3.31(3) no
C8 H3 . 3.32(3) no
C8 H5 . 3.30(4) no
C8 H6 . 2.06(2) no
C8 H7 . 2.88(3) no
C8 H9 11_665 2.90(5) no
C9 C10 . 1.482(8) yes
C9 C11 . 2.543(9) yes
C9 C15 . 2.442(9) yes
C9 H1 . 3.19(4) no
C9 H1 3_655 2.84(4) no
C9 H3 2_656 3.22(4) no
C9 H6 . 2.72(3) no
C9 H7 . 2.72(3) no
C10 C11 . 1.405(8) yes
C10 C12 . 2.412(8) yes
C10 C13 . 2.785(8) yes
C10 C14 . 2.418(9) yes
C10 C15 . 1.421(9) yes
C10 H1 3_655 3.50(5) no
C10 H3 2_656 3.41(5) no
C10 H4 4_666 2.87(6) no
C10 H6 . 2.85(3) no
C10 H7 . 2.05(2) no
C10 H8 . 3.27(3) no
C10 H10 . 3.28(3) no
C10 H10 5_665 3.40(3) no
C11 C12 . 1.387(8) yes
C11 C13 . 2.407(9) yes
C11 C14 . 2.795(9) yes
C11 C15 . 2.469(9) yes
C11 H2 7_654 3.48(6) no
C11 H4 4_666 2.92(6) no
C11 H6 . 2.53(3) no
C11 H7 . 0.950(9) no
C11 H7 8_555 3.350(9) no
C11 H8 . 2.03(2) no
C11 H8 8_555 3.28(2) no
C11 H9 . 3.26(3) no
C12 C13 . 1.383(9) yes
C12 C14 . 2.411(9) yes
C12 C15 . 2.838(9) yes
C12 H2 7_654 2.96(7) no
C12 H4 4_666 2.88(7) no
C12 H7 . 2.04(2) no
C12 H7 8_555 3.04(2) no
C12 H8 . 0.95(1) no
C12 H9 . 2.04(2) no
C12 H10 . 3.27(4) no
C13 C14 . 1.400(8) yes
C13 C15 . 2.466(8) yes
C13 H1 7_654 2.98(7) no
C13 H2 7_654 3.03(7) no
C13 H4 4_666 2.82(8) no
C13 H7 . 3.27(3) no
C13 H8 . 2.03(2) no
C13 H9 . 0.950(8) no
C13 H10 . 2.05(3) no
C13 H10 5_665 3.57(3) no
C14 C15 . 1.428(8) yes
C14 C15 3_655 3.224(9) yes
C14 H1 7_654 3.40(5) no
C14 H2 7_654 3.54(6) no
C14 H3 4_666 3.35(7) no
C14 H4 4_666 2.86(8) no
C14 H8 . 3.27(4) no
C14 H9 . 2.04(2) no
C14 H10 . 0.95(1) no
C14 H10 5_665 2.87(1) no
C15 H1 3_655 3.60(4) no
C15 H4 4_666 2.94(8) no
C15 H7 . 3.32(4) no
C15 H9 . 3.32(3) no
C15 H10 . 2.06(2) no
C15 H10 5_665 2.74(2) no

loop_
_geom_torsion_atom_site_label_1
_geom_torsion_atom_site_label_2
_geom_torsion_atom_site_label_3
_geom_torsion_atom_site_label_4
_geom_torsion
_geom_torsion_publ_flag
C15 Ir1 N1 C1 -176.4(1) yes
C15 Ir1 N1 C9 10.8(1) yes
N1 Ir1 C15 C10 -2.8(1) yes
N1 Ir1 C15 C14 173.2(1) yes
Ir1 N1 C1 C2 -170.7(6) yes
C9 N1 C1 C2 1.9(1) yes
Ir1 N1 C9 C8 160.7(6) yes
Ir1 N1 C9 C10 -16.0(8) yes
C1 N1 C9 C8 -12.5(1) yes
C1 N1 C9 C10 170.7(8) yes
N1 C1 C2 C3 7.2(1) yes
C1 C2 C3 C4 172.3(9) yes
C1 C2 C3 C8 -5.2(1) yes
C2 C3 C4 C5 -173.9(9) yes
C8 C3 C4 C5 3.5(2) yes
C2 C3 C8 C7 170.5(8) yes
C2 C3 C8 C9 -4.9(1) yes
C4 C3 C8 C7 -7.1(1) yes
C4 C3 C8 C9 177.5(9) yes
C3 C4 C5 C6 1.5(2) yes
C4 C5 C6 C7 -2.8(2) yes
C5 C6 C7 C8 -1.0(2) yes
C6 C7 C8 C3 5.8(2) yes
C6 C7 C8 C9 -179.1(9) yes
C3 C8 C9 N1 13.9(1) yes
C3 C8 C9 C10 -169.8(9) yes
C7 C8 C9 N1 -161.2(9) yes
C7 C8 C9 C10 15.1(2) yes
N1 C9 C10 C11 -160.6(8) yes
N1 C9 C10 C15 13.8(1) yes
C8 C9 C10 C11 22.9(2) yes
C8 C9 C10 C15 -162.7(9) yes
C9 C10 C11 C12 -179.8(8) yes
C15 C10 C11 C12 6.3(2) yes
C9 C10 C15 Ir1 -4.7(1) yes
C9 C10 C15 C14 178.9(8) yes
C11 C10 C15 Ir1 169.8(7) yes
C11 C10 C15 C14 -6.6(1) yes
C10 C11 C12 C13 -0.8(1) yes
C11 C12 C13 C14 -3.8(1) yes
C12 C13 C14 C15 3.3(1) yes
C13 C14 C15 Ir1 -174.1(7) yes
C13 C14 C15 C10 1.9(2) yes
